data_7037609
loop_
_publ_author_name
'Fohlmeister, Lea'
'Jones, Cameron'

_publ_section_title
;
 Stabilisation of carbonyl free amidinato-manganese(ii) hydride complexes:
 &quot;masked&quot; sources of manganese(i) in organometallic synthesis.
;
_journal_issue 4
_journal_name_full 'Dalton transactions (Cambridge, England : 2003)'
_journal_page_first 1436
_journal_page_last 1442
_journal_paper_doi 10.1039/c5dt04504e
_journal_volume 45
_journal_year 2016
_chemical_formula_sum 'C58 H86 Mn2 N4 O2'
_chemical_formula_weight 981.19
_chemical_name_systematic
; 
 ? 
;
_space_group_IT_number 2
_symmetry_cell_setting triclinic
_symmetry_space_group_name_Hall '-P 1'
_symmetry_space_group_name_H-M 'P -1'
_atom_sites_solution_hydrogens geom
_atom_sites_solution_primary direct
_atom_sites_solution_secondary difmap
_audit_creation_method SHELXL-97
_audit_update_record
;
2015-12-03 deposited with the CCDC.
2015-12-07 downloaded from the CCDC.
;
_cell_angle_alpha 105.002(3)
_cell_angle_beta 103.792(3)
_cell_angle_gamma 106.646(4)
_cell_formula_units_Z 1
_cell_length_a 10.2505(4)
_cell_length_b 10.6927(4)
_cell_length_c 14.2503(6)
_cell_measurement_temperature 123(2)
_cell_volume 1360.52(11)
_computing_structure_refinement 'SHELXL-97 (Sheldrick, 1997)'
_computing_structure_solution 'SHELXS-97 (Sheldrick, 1990)'
_diffrn_ambient_temperature 123(2)
_diffrn_measured_fraction_theta_full 0.998
_diffrn_measured_fraction_theta_max 0.998
_diffrn_measurement_device_type 'Oxford Gemini Ultra'
_diffrn_radiation_monochromator graphite
_diffrn_radiation_source 'fine-focus sealed tube'
_diffrn_radiation_type MoK\a
_diffrn_radiation_wavelength 0.71073
_diffrn_reflns_av_R_equivalents 0.0442
_diffrn_reflns_av_sigmaI/netI 0.0886
_diffrn_reflns_limit_h_max 12
_diffrn_reflns_limit_h_min -12
_diffrn_reflns_limit_k_max 9
_diffrn_reflns_limit_k_min -13
_diffrn_reflns_limit_l_max 17
_diffrn_reflns_limit_l_min -17
_diffrn_reflns_number 9780
_diffrn_reflns_theta_full 26.00
_diffrn_reflns_theta_max 26.00
_diffrn_reflns_theta_min 3.05
_exptl_absorpt_coefficient_mu 0.507
_exptl_absorpt_correction_T_max 0.958
_exptl_absorpt_correction_T_min 0.820
_exptl_absorpt_correction_type multi-scan
_exptl_absorpt_process_details 'SCALE3 ABSPACK'
_exptl_crystal_colour yellow-brown
_exptl_crystal_density_diffrn 1.198
_exptl_crystal_density_method 'not measured'
_exptl_crystal_description block
_exptl_crystal_F_000 528
_exptl_crystal_size_max 0.40
_exptl_crystal_size_mid 0.12
_exptl_crystal_size_min 0.08
_refine_diff_density_max 0.349
_refine_diff_density_min -0.416
_refine_diff_density_rms 0.063
_refine_ls_extinction_method none
_refine_ls_goodness_of_fit_ref 0.954
_refine_ls_hydrogen_treatment constr
_refine_ls_matrix_type full
_refine_ls_number_parameters 325
_refine_ls_number_reflns 5334
_refine_ls_number_restraints 6
_refine_ls_restrained_S_all 0.953
_refine_ls_R_factor_all 0.0803
_refine_ls_R_factor_gt 0.0471
_refine_ls_shift/su_max 0.001
_refine_ls_shift/su_mean 0.000
_refine_ls_structure_factor_coef Fsqd
_refine_ls_weighting_details 'calc w=1/[\s^2^(Fo^2^)+(0.0307P)^2^+0.0000P] where P=(Fo^2^+2Fc^2^)/3'
_refine_ls_weighting_scheme calc
_refine_ls_wR_factor_gt 0.0806
_refine_ls_wR_factor_ref 0.0902
_reflns_number_gt 3646
_reflns_number_total 5334
_reflns_threshold_expression >2sigma(I)
_cod_data_source_file c5dt04504e2.cif
_cod_data_source_block compound6
_cod_depositor_comments 'Adding full bibliography for 7037604--7037609.cif.'
_cod_original_cell_volume 1360.52(9)
_cod_original_sg_symbol_H-M P-1
_cod_database_code 7037609

loop_
_symmetry_equiv_pos_as_xyz
'x, y, z'
'-x, -y, -z'

loop_
_atom_site_label
_atom_site_type_symbol
_atom_site_fract_x
_atom_site_fract_y
_atom_site_fract_z
_atom_site_U_iso_or_equiv
_atom_site_adp_type
_atom_site_occupancy
_atom_site_symmetry_multiplicity
_atom_site_calc_flag
_atom_site_refinement_flags
_atom_site_disorder_assembly
_atom_site_disorder_group
Mn1 Mn 0.53513(4) 0.58514(4) 0.59458(3) 0.01912(12) Uani 1 1 d . . .
O1 O 0.5341(2) 0.41338(16) 0.53433(11) 0.0314(5) Uani 1 1 d . . .
N1 N 0.6043(2) 0.6158(2) 0.74474(13) 0.0232(5) Uani 1 1 d . . .
C1 C 0.6057(2) 0.7464(2) 0.77540(16) 0.0158(5) Uani 1 1 d . A .
N2 N 0.5612(2) 0.77358(19) 0.68923(13) 0.0203(5) Uani 1 1 d . . .
C2 C 0.6485(3) 0.8420(2) 0.88722(16) 0.0216(6) Uani 1 1 d D . .
C3 C 0.5351(4) 0.7803(3) 0.9332(2) 0.0381(9) Uani 0.890(3) 1 d PD A 1
H3A H 0.4387 0.7663 0.8893 0.057 Uiso 0.890(3) 1 calc PR A 1
H3B H 0.5566 0.8447 1.0027 0.057 Uiso 0.890(3) 1 calc PR A 1
H3C H 0.5376 0.6907 0.9367 0.057 Uiso 0.890(3) 1 calc PR A 1
C4 C 0.7964(3) 0.8524(3) 0.9510(2) 0.0393(9) Uani 0.890(3) 1 d PD A 1
H4A H 0.7926 0.7595 0.9501 0.059 Uiso 0.890(3) 1 calc PR A 1
H4B H 0.8226 0.9141 1.0223 0.059 Uiso 0.890(3) 1 calc PR A 1
H4C H 0.8690 0.8904 0.9214 0.059 Uiso 0.890(3) 1 calc PR A 1
C5 C 0.6544(3) 0.9901(3) 0.8984(2) 0.0272(8) Uani 0.890(3) 1 d PD A 1
H5A H 0.7290 1.0351 0.8729 0.041 Uiso 0.890(3) 1 calc PR A 1
H5B H 0.6776 1.0440 0.9713 0.041 Uiso 0.890(3) 1 calc PR A 1
H5C H 0.5602 0.9860 0.8582 0.041 Uiso 0.890(3) 1 calc PR A 1
C6 C 0.6261(3) 0.5272(2) 0.80143(16) 0.0208(6) Uani 1 1 d . . .
C7 C 0.5069(3) 0.4388(2) 0.81505(17) 0.0233(6) Uani 1 1 d . . .
C8 C 0.5290(3) 0.3428(3) 0.86067(18) 0.0287(6) Uani 1 1 d . . .
H8 H 0.4499 0.2821 0.8708 0.034 Uiso 1 1 calc R . .
C9 C 0.6626(3) 0.3341(3) 0.89140(18) 0.0312(7) Uani 1 1 d . . .
H9 H 0.6755 0.2688 0.9235 0.037 Uiso 1 1 calc R . .
C10 C 0.7777(3) 0.4195(3) 0.87586(17) 0.0273(6) Uani 1 1 d . . .
H10 H 0.8694 0.4118 0.8969 0.033 Uiso 1 1 calc R . .
C11 C 0.7629(3) 0.5171(2) 0.82988(16) 0.0217(6) Uani 1 1 d . . .
C12 C 0.3563(3) 0.4408(3) 0.77768(19) 0.0336(7) Uani 1 1 d . . .
H12 H 0.3678 0.5352 0.7738 0.040 Uiso 1 1 calc R . .
C13 C 0.2721(3) 0.3353(3) 0.6696(2) 0.0457(8) Uani 1 1 d . . .
H13A H 0.3276 0.3522 0.6238 0.069 Uiso 1 1 calc R . .
H13B H 0.1790 0.3446 0.6441 0.069 Uiso 1 1 calc R . .
H13C H 0.2554 0.2410 0.6710 0.069 Uiso 1 1 calc R . .
C14 C 0.2704(3) 0.4184(3) 0.8496(2) 0.0495(9) Uani 1 1 d . . .
H14A H 0.2499 0.3236 0.8507 0.074 Uiso 1 1 calc R . .
H14B H 0.1791 0.4314 0.8250 0.074 Uiso 1 1 calc R . .
H14C H 0.3268 0.4859 0.9195 0.074 Uiso 1 1 calc R . .
C15 C 0.8881(3) 0.6016(3) 0.80573(17) 0.0282(6) Uani 1 1 d . . .
H15 H 0.8659 0.6817 0.7920 0.034 Uiso 1 1 calc R . .
C16 C 0.8992(3) 0.5129(3) 0.70702(19) 0.0404(8) Uani 1 1 d . . .
H16A H 0.9197 0.4325 0.7178 0.061 Uiso 1 1 calc R . .
H16B H 0.9775 0.5691 0.6898 0.061 Uiso 1 1 calc R . .
H16C H 0.8077 0.4801 0.6503 0.061 Uiso 1 1 calc R . .
C17 C 1.0322(3) 0.6619(3) 0.8943(2) 0.0409(7) Uani 1 1 d . . .
H17A H 1.0225 0.7176 0.9568 0.061 Uiso 1 1 calc R . .
H17B H 1.1070 0.7211 0.8759 0.061 Uiso 1 1 calc R . .
H17C H 1.0597 0.5857 0.9069 0.061 Uiso 1 1 calc R . .
C18 C 0.5567(3) 0.8990(2) 0.67364(15) 0.0175(5) Uani 1 1 d . . .
C19 C 0.4259(3) 0.9202(2) 0.65528(17) 0.0218(6) Uani 1 1 d . . .
C20 C 0.4214(3) 1.0364(3) 0.62926(17) 0.0269(6) Uani 1 1 d . . .
H20 H 0.3332 1.0519 0.6154 0.032 Uiso 1 1 calc R . .
C21 C 0.5410(3) 1.1293(2) 0.62300(17) 0.0292(6) Uani 1 1 d . . .
H21 H 0.5351 1.2076 0.6050 0.035 Uiso 1 1 calc R . .
C22 C 0.6693(3) 1.1074(2) 0.64322(17) 0.0260(6) Uani 1 1 d . . .
H22 H 0.7522 1.1719 0.6396 0.031 Uiso 1 1 calc R . .
C23 C 0.6801(3) 0.9929(2) 0.66871(17) 0.0222(6) Uani 1 1 d . . .
C24 C 0.2923(3) 0.8210(3) 0.66138(18) 0.0300(6) Uani 1 1 d . . .
H24 H 0.3227 0.7564 0.6933 0.036 Uiso 1 1 calc R . .
C25 C 0.1819(3) 0.7326(3) 0.5548(2) 0.0644(11) Uani 1 1 d . . .
H25A H 0.1514 0.7933 0.5207 0.097 Uiso 1 1 calc R . .
H25B H 0.0978 0.6679 0.5612 0.097 Uiso 1 1 calc R . .
H25C H 0.2254 0.6798 0.5136 0.097 Uiso 1 1 calc R . .
C26 C 0.2236(3) 0.8959(3) 0.7296(2) 0.0462(8) Uani 1 1 d . . .
H26A H 0.2954 0.9507 0.7986 0.069 Uiso 1 1 calc R . .
H26B H 0.1415 0.8271 0.7349 0.069 Uiso 1 1 calc R . .
H26C H 0.1898 0.9581 0.6992 0.069 Uiso 1 1 calc R . .
C27 C 0.8215(3) 0.9696(3) 0.68836(19) 0.0307(6) Uani 1 1 d . . .
H27 H 0.8178 0.9064 0.7294 0.037 Uiso 1 1 calc R . .
C28 C 0.8358(4) 0.8943(4) 0.5876(2) 0.0716(12) Uani 1 1 d . . .
H28A H 0.7476 0.8116 0.5472 0.107 Uiso 1 1 calc R . .
H28B H 0.9190 0.8657 0.6022 0.107 Uiso 1 1 calc R . .
H28C H 0.8501 0.9568 0.5483 0.107 Uiso 1 1 calc R . .
C29 C 0.9531(3) 1.1023(3) 0.7515(2) 0.0509(9) Uani 1 1 d . . .
H29A H 0.9700 1.1603 0.7092 0.076 Uiso 1 1 calc R . .
H29B H 1.0380 1.0784 0.7738 0.076 Uiso 1 1 calc R . .
H29C H 0.9362 1.1537 0.8122 0.076 Uiso 1 1 calc R . .
C3A C 0.689(2) 0.776(2) 0.9689(13) 0.016(5) Uiso 0.110(3) 1 d PD A 2
H3A1 H 0.6050 0.6946 0.9584 0.024 Uiso 0.110(3) 1 calc PR A 2
H3A2 H 0.7171 0.8446 1.0381 0.024 Uiso 0.110(3) 1 calc PR A 2
H3A3 H 0.7695 0.7472 0.9621 0.024 Uiso 0.110(3) 1 calc PR A 2
C4A C 0.7902(19) 0.966(2) 0.9085(16) 0.026(6) Uiso 0.110(3) 1 d PD A 2
H4A1 H 0.8540 0.9301 0.8776 0.039 Uiso 0.110(3) 1 calc PR A 2
H4A2 H 0.8393 1.0125 0.9832 0.039 Uiso 0.110(3) 1 calc PR A 2
H4A3 H 0.7663 1.0322 0.8783 0.039 Uiso 0.110(3) 1 calc PR A 2
C5A C 0.530(2) 0.896(3) 0.9006(19) 0.041(7) Uiso 0.110(3) 1 d PD A 2
H5A1 H 0.5167 0.9502 0.8557 0.061 Uiso 0.110(3) 1 calc PR A 2
H5A2 H 0.5579 0.9556 0.9727 0.061 Uiso 0.110(3) 1 calc PR A 2
H5A3 H 0.4398 0.8172 0.8821 0.061 Uiso 0.110(3) 1 calc PR A 2

loop_
_atom_site_aniso_label
_atom_site_aniso_U_11
_atom_site_aniso_U_22
_atom_site_aniso_U_33
_atom_site_aniso_U_23
_atom_site_aniso_U_13
_atom_site_aniso_U_12
Mn1 0.0321(2) 0.01168(19) 0.0136(2) 0.00524(15) 0.00308(15) 0.01128(16)
O1 0.0635(13) 0.0192(9) 0.0127(9) 0.0053(7) 0.0040(8) 0.0247(9)
N1 0.0425(14) 0.0141(10) 0.0116(10) 0.0052(8) 0.0014(9) 0.0144(10)
C1 0.0194(13) 0.0113(12) 0.0139(12) 0.0023(10) 0.0035(10) 0.0055(10)
N2 0.0357(13) 0.0121(10) 0.0135(10) 0.0045(8) 0.0040(9) 0.0128(9)
C2 0.0349(15) 0.0140(12) 0.0130(12) 0.0032(10) 0.0044(11) 0.0094(11)
C3 0.069(3) 0.0200(16) 0.0247(17) 0.0040(13) 0.0239(16) 0.0134(16)
C4 0.052(2) 0.0293(18) 0.0232(17) -0.0038(14) -0.0063(14) 0.0235(17)
C5 0.045(2) 0.0153(15) 0.0191(15) 0.0041(12) 0.0080(13) 0.0128(14)
C6 0.0379(16) 0.0129(12) 0.0105(12) 0.0045(10) 0.0030(11) 0.0119(12)
C7 0.0327(16) 0.0165(13) 0.0170(13) 0.0010(10) 0.0061(11) 0.0103(12)
C8 0.0453(18) 0.0178(13) 0.0219(14) 0.0070(11) 0.0144(12) 0.0079(13)
C9 0.055(2) 0.0199(14) 0.0231(14) 0.0134(12) 0.0100(13) 0.0173(14)
C10 0.0380(17) 0.0241(14) 0.0204(13) 0.0083(11) 0.0033(11) 0.0176(13)
C11 0.0334(16) 0.0138(12) 0.0138(12) 0.0027(10) 0.0024(11) 0.0095(11)
C12 0.0408(17) 0.0250(15) 0.0324(16) 0.0032(12) 0.0102(13) 0.0165(13)
C13 0.0435(19) 0.051(2) 0.0379(17) 0.0104(15) 0.0066(14) 0.0215(16)
C14 0.045(2) 0.048(2) 0.0460(19) 0.0015(16) 0.0194(15) 0.0142(16)
C15 0.0367(16) 0.0222(14) 0.0238(14) 0.0079(11) 0.0077(12) 0.0106(12)
C16 0.0445(19) 0.0383(17) 0.0339(16) 0.0095(13) 0.0177(14) 0.0081(15)
C17 0.0386(18) 0.0398(18) 0.0348(17) 0.0073(14) 0.0070(13) 0.0109(15)
C18 0.0313(15) 0.0109(11) 0.0094(11) 0.0028(9) 0.0040(10) 0.0098(11)
C19 0.0326(15) 0.0183(13) 0.0158(12) 0.0052(10) 0.0073(11) 0.0126(12)
C20 0.0385(17) 0.0245(14) 0.0233(14) 0.0084(11) 0.0073(12) 0.0222(13)
C21 0.0518(19) 0.0144(13) 0.0246(14) 0.0103(11) 0.0106(13) 0.0156(13)
C22 0.0380(17) 0.0142(13) 0.0208(13) 0.0066(11) 0.0075(11) 0.0041(12)
C23 0.0285(15) 0.0171(13) 0.0175(12) 0.0047(10) 0.0045(11) 0.0073(12)
C24 0.0340(16) 0.0289(15) 0.0302(15) 0.0112(12) 0.0126(12) 0.0139(13)
C25 0.056(2) 0.058(2) 0.043(2) -0.0005(17) 0.0182(16) -0.0152(19)
C26 0.0411(19) 0.051(2) 0.0495(19) 0.0136(16) 0.0216(15) 0.0197(16)
C27 0.0303(16) 0.0277(15) 0.0305(15) 0.0085(12) 0.0051(12) 0.0113(13)
C28 0.057(2) 0.099(3) 0.050(2) -0.005(2) 0.0077(17) 0.053(2)
C29 0.0349(19) 0.045(2) 0.057(2) 0.0065(16) 0.0089(15) 0.0097(16)

loop_
_atom_type_symbol
_atom_type_description
_atom_type_scat_dispersion_real
_atom_type_scat_dispersion_imag
_atom_type_scat_source
C C 0.0033 0.0016 'International Tables Vol C Tables 4.2.6.8 and 6.1.1.4'
H H 0.0000 0.0000 'International Tables Vol C Tables 4.2.6.8 and 6.1.1.4'
N N 0.0061 0.0033 'International Tables Vol C Tables 4.2.6.8 and 6.1.1.4'
Mn Mn 0.3368 0.7283 'International Tables Vol C Tables 4.2.6.8 and 6.1.1.4'
O O 0.0106 0.0060 'International Tables Vol C Tables 4.2.6.8 and 6.1.1.4'

loop_
_geom_angle_atom_site_label_1
_geom_angle_atom_site_label_2
_geom_angle_atom_site_label_3
_geom_angle
_geom_angle_site_symmetry_1
_geom_angle_site_symmetry_3
O1 Mn1 O1 87.15(7) . 2_666
O1 Mn1 N1 103.35(7) . .
O1 Mn1 N1 169.39(8) 2_666 .
O1 Mn1 N2 167.82(7) . .
O1 Mn1 N2 104.75(7) 2_666 .
N1 Mn1 N2 64.83(8) . .
Mn1 O1 Mn1 92.85(7) . 2_666
C1 N1 C6 131.20(19) . .
C1 N1 Mn1 94.86(14) . .
C6 N1 Mn1 133.45(15) . .
N2 C1 N1 106.32(18) . .
N2 C1 C2 127.8(2) . .
N1 C1 C2 125.9(2) . .
C1 N2 C18 131.58(18) . .
C1 N2 Mn1 93.99(14) . .
C18 N2 Mn1 133.82(13) . .
C5A C2 C4 139.6(10) . .
C5A C2 C1 110.1(10) . .
C4 C2 C1 110.3(2) . .
C5A C2 C5 54.3(10) . .
C4 C2 C5 108.0(2) . .
C1 C2 C5 113.82(19) . .
C5A C2 C3 56.3(10) . .
C4 C2 C3 109.1(2) . .
C1 C2 C3 108.71(19) . .
C5 C2 C3 106.7(2) . .
C5A C2 C3A 110.5(12) . .
C4 C2 C3A 49.9(8) . .
C1 C2 C3A 114.7(8) . .
C5 C2 C3A 131.3(8) . .
C3 C2 C3A 60.5(8) . .
C5A C2 C4A 110.0(14) . .
C4 C2 C4A 58.0(9) . .
C1 C2 C4A 106.4(8) . .
C5 C2 C4A 56.7(9) . .
C3 C2 C4A 144.9(8) . .
C3A C2 C4A 104.9(12) . .
C2 C3 H3A 109.5 . .
C2 C3 H3B 109.5 . .
C2 C3 H3C 109.5 . .
C2 C4 H4A 109.5 . .
C2 C4 H4B 109.5 . .
C2 C4 H4C 109.5 . .
C2 C5 H5A 109.5 . .
C2 C5 H5B 109.5 . .
C2 C5 H5C 109.5 . .
C7 C6 C11 121.5(2) . .
C7 C6 N1 119.3(2) . .
C11 C6 N1 118.6(2) . .
C8 C7 C6 117.8(2) . .
C8 C7 C12 119.8(2) . .
C6 C7 C12 122.3(2) . .
C9 C8 C7 121.4(2) . .
C9 C8 H8 119.3 . .
C7 C8 H8 119.3 . .
C8 C9 C10 120.2(2) . .
C8 C9 H9 119.9 . .
C10 C9 H9 119.9 . .
C9 C10 C11 121.4(3) . .
C9 C10 H10 119.3 . .
C11 C10 H10 119.3 . .
C10 C11 C6 117.6(2) . .
C10 C11 C15 120.3(2) . .
C6 C11 C15 121.9(2) . .
C13 C12 C7 110.6(2) . .
C13 C12 C14 110.3(2) . .
C7 C12 C14 113.9(2) . .
C13 C12 H12 107.2 . .
C7 C12 H12 107.2 . .
C14 C12 H12 107.2 . .
C12 C13 H13A 109.5 . .
C12 C13 H13B 109.5 . .
H13A C13 H13B 109.5 . .
C12 C13 H13C 109.5 . .
H13A C13 H13C 109.5 . .
H13B C13 H13C 109.5 . .
C12 C14 H14A 109.5 . .
C12 C14 H14B 109.5 . .
H14A C14 H14B 109.5 . .
C12 C14 H14C 109.5 . .
H14A C14 H14C 109.5 . .
H14B C14 H14C 109.5 . .
C11 C15 C17 113.5(2) . .
C11 C15 C16 109.61(19) . .
C17 C15 C16 110.8(2) . .
C11 C15 H15 107.5 . .
C17 C15 H15 107.5 . .
C16 C15 H15 107.5 . .
C15 C16 H16A 109.5 . .
C15 C16 H16B 109.5 . .
H16A C16 H16B 109.5 . .
C15 C16 H16C 109.5 . .
H16A C16 H16C 109.5 . .
H16B C16 H16C 109.5 . .
C15 C17 H17A 109.5 . .
C15 C17 H17B 109.5 . .
H17A C17 H17B 109.5 . .
C15 C17 H17C 109.5 . .
H17A C17 H17C 109.5 . .
H17B C17 H17C 109.5 . .
C19 C18 C23 121.2(2) . .
C19 C18 N2 119.2(2) . .
C23 C18 N2 119.4(2) . .
C20 C19 C18 117.7(2) . .
C20 C19 C24 120.4(2) . .
C18 C19 C24 122.0(2) . .
C21 C20 C19 122.0(2) . .
C21 C20 H20 119.0 . .
C19 C20 H20 119.0 . .
C20 C21 C22 119.2(2) . .
C20 C21 H21 120.4 . .
C22 C21 H21 120.4 . .
C21 C22 C23 121.4(2) . .
C21 C22 H22 119.3 . .
C23 C22 H22 119.3 . .
C22 C23 C18 118.5(2) . .
C22 C23 C27 120.3(2) . .
C18 C23 C27 121.2(2) . .
C19 C24 C25 111.4(2) . .
C19 C24 C26 112.4(2) . .
C25 C24 C26 110.4(3) . .
C19 C24 H24 107.5 . .
C25 C24 H24 107.5 . .
C26 C24 H24 107.5 . .
C24 C25 H25A 109.5 . .
C24 C25 H25B 109.5 . .
H25A C25 H25B 109.5 . .
C24 C25 H25C 109.5 . .
H25A C25 H25C 109.5 . .
H25B C25 H25C 109.5 . .
C24 C26 H26A 109.5 . .
C24 C26 H26B 109.5 . .
H26A C26 H26B 109.5 . .
C24 C26 H26C 109.5 . .
H26A C26 H26C 109.5 . .
H26B C26 H26C 109.5 . .
C23 C27 C28 110.6(2) . .
C23 C27 C29 113.4(2) . .
C28 C27 C29 111.4(2) . .
C23 C27 H27 107.0 . .
C28 C27 H27 107.0 . .
C29 C27 H27 107.0 . .
C27 C28 H28A 109.5 . .
C27 C28 H28B 109.5 . .
H28A C28 H28B 109.5 . .
C27 C28 H28C 109.5 . .
H28A C28 H28C 109.5 . .
H28B C28 H28C 109.5 . .
C27 C29 H29A 109.5 . .
C27 C29 H29B 109.5 . .
H29A C29 H29B 109.5 . .
C27 C29 H29C 109.5 . .
H29A C29 H29C 109.5 . .
H29B C29 H29C 109.5 . .
C2 C3A H3A1 109.5 . .
C2 C3A H3A2 109.5 . .
H3A1 C3A H3A2 109.5 . .
C2 C3A H3A3 109.5 . .
H3A1 C3A H3A3 109.5 . .
H3A2 C3A H3A3 109.5 . .
C2 C4A H4A1 109.5 . .
C2 C4A H4A2 109.5 . .
H4A1 C4A H4A2 109.5 . .
C2 C4A H4A3 109.5 . .
H4A1 C4A H4A3 109.5 . .
H4A2 C4A H4A3 109.5 . .
C2 C5A H5A1 109.5 . .
C2 C5A H5A2 109.5 . .
H5A1 C5A H5A2 109.5 . .
C2 C5A H5A3 109.5 . .
H5A1 C5A H5A3 109.5 . .
H5A2 C5A H5A3 109.5 . .

loop_
_geom_bond_atom_site_label_1
_geom_bond_atom_site_label_2
_geom_bond_distance
_geom_bond_site_symmetry_2
Mn1 O1 1.8106(16) .
Mn1 O1 1.8107(15) 2_666
Mn1 N1 1.9922(18) .
Mn1 N2 2.0157(18) .
O1 Mn1 1.8107(15) 2_666
N1 C1 1.345(3) .
N1 C6 1.426(3) .
C1 N2 1.339(3) .
C1 C2 1.531(3) .
N2 C18 1.426(3) .
C2 C5A 1.514(16) .
C2 C4 1.527(4) .
C2 C5 1.532(3) .
C2 C3 1.537(3) .
C2 C3A 1.544(14) .
C2 C4A 1.560(15) .
C3 H3A 0.9800 .
C3 H3B 0.9800 .
C3 H3C 0.9800 .
C4 H4A 0.9800 .
C4 H4B 0.9800 .
C4 H4C 0.9800 .
C5 H5A 0.9800 .
C5 H5B 0.9800 .
C5 H5C 0.9800 .
C6 C7 1.403(3) .
C6 C11 1.408(3) .
C7 C8 1.391(3) .
C7 C12 1.517(4) .
C8 C9 1.373(4) .
C8 H8 0.9500 .
C9 C10 1.374(3) .
C9 H9 0.9500 .
C10 C11 1.393(3) .
C10 H10 0.9500 .
C11 C15 1.512(3) .
C12 C13 1.516(3) .
C12 C14 1.523(3) .
C12 H12 1.0000 .
C13 H13A 0.9800 .
C13 H13B 0.9800 .
C13 H13C 0.9800 .
C14 H14A 0.9800 .
C14 H14B 0.9800 .
C14 H14C 0.9800 .
C15 C17 1.528(3) .
C15 C16 1.530(3) .
C15 H15 1.0000 .
C16 H16A 0.9800 .
C16 H16B 0.9800 .
C16 H16C 0.9800 .
C17 H17A 0.9800 .
C17 H17B 0.9800 .
C17 H17C 0.9800 .
C18 C19 1.399(3) .
C18 C23 1.402(3) .
C19 C20 1.395(3) .
C19 C24 1.510(3) .
C20 C21 1.378(3) .
C20 H20 0.9500 .
C21 C22 1.378(3) .
C21 H21 0.9500 .
C22 C23 1.389(3) .
C22 H22 0.9500 .
C23 C27 1.514(3) .
C24 C25 1.519(4) .
C24 C26 1.527(3) .
C24 H24 1.0000 .
C25 H25A 0.9800 .
C25 H25B 0.9800 .
C25 H25C 0.9800 .
C26 H26A 0.9800 .
C26 H26B 0.9800 .
C26 H26C 0.9800 .
C27 C28 1.517(4) .
C27 C29 1.519(4) .
C27 H27 1.0000 .
C28 H28A 0.9800 .
C28 H28B 0.9800 .
C28 H28C 0.9800 .
C29 H29A 0.9800 .
C29 H29B 0.9800 .
C29 H29C 0.9800 .
C3A H3A1 0.9800 .
C3A H3A2 0.9800 .
C3A H3A3 0.9800 .
C4A H4A1 0.9800 .
C4A H4A2 0.9800 .
C4A H4A3 0.9800 .
C5A H5A1 0.9800 .
C5A H5A2 0.9800 .
C5A H5A3 0.9800 .
